data_8100048
loop_
_publ_author_name
'Altin, Erg\"un'
'Kirchmaier, Ralph'
'Lentz, Axel'

_publ_section_title
;
Crystal structure of diaqua-bis(pyridine-2,6-dicarboxylato-O,N,O')-
(\m~2~-pyrazino)dicopper(II) dihydrate, [Cu~2~(C~4~H~4~N~2~)
(C~7~H~3~NO~4~)~2~(H~2~O)~2~] &#x00B7; 2H~2~O
;
_journal_issue 2
_journal_name_full 'Zeitschrift f\"ur Kristallographie - New Crystal Structures'
_journal_page_first 137
_journal_page_last 138
_journal_volume 219
_journal_year 2004
_chemical_formula_moiety '2 (Cu 2+), (C4H4N2), 2 (C7H3NO4 2-), 4 (H2O)'
_chemical_formula_structural '[Cu2 (C4H4N2) (C7H3NO4)2 (H2O)2] (H2O)2'
_chemical_formula_sum 'C22 H20 Cu2 N6 O8'
_chemical_formula_weight 623.52
_space_group_IT_number 14
_symmetry_cell_setting monoclinic
_symmetry_Int_Tables_number 14
_symmetry_space_group_name_Hall '-P 2yn'
_symmetry_space_group_name_H-M 'P 1 21/n 1'
_cell_angle_alpha 90.00
_cell_angle_beta 92.79(3)
_cell_angle_gamma 90.00
_cell_formula_units_Z 1
_cell_length_a 5.8076(14)
_cell_length_b 15.541(3)
_cell_length_c 11.962(3)
_cell_measurement_temperature 293(2)
_cell_volume 1078.3(4)
_diffrn_ambient_temperature 293(2)
_exptl_crystal_density_diffrn 1.920
_cod_original_sg_symbol_H-M 'P 21/n'
_cod_database_code 8100048

loop_
_symmetry_equiv_pos_as_xyz
'x, y, z'
'-x+1/2, y+1/2, -z+1/2'
'-x, -y, -z'
'x-1/2, -y-1/2, z-1/2'

loop_
_atom_site_label
_atom_site_type_symbol
_atom_site_fract_x
_atom_site_fract_y
_atom_site_fract_z
_atom_site_U_iso_or_equiv
_atom_site_adp_type
_atom_site_occupancy
_atom_site_symmetry_multiplicity
_atom_site_Wyckoff_symbol
_atom_site_calc_flag
_atom_site_refinement_flags
_atom_site_disorder_assembly
_atom_site_disorder_group
Cu1 Cu 0.71037(5) 0.915603(18) 0.77705(3) 0.02263(13) Uani 1 4 e d . . .
O3 O 0.4453(3) 0.99923(11) 0.77373(16) 0.0294(4) Uani 1 4 e d . . .
O1 O 0.9463(3) 0.82860(11) 0.72742(16) 0.0274(4) Uani 1 4 e d . . .
O2 O 1.0088(3) 0.73650(12) 0.58892(17) 0.0343(5) Uani 1 4 e d . . .
O4 O 0.1152(3) 1.02700(13) 0.67597(19) 0.0376(5) Uani 1 4 e d . . .
O5 O 0.5233(3) 0.81566(13) 0.86853(18) 0.0352(5) Uani 1 4 e d . . .
O6 O 0.0769(4) 0.18707(13) 0.7844(2) 0.0406(5) Uani 1 4 e d . . .
N1 N 0.5754(3) 0.88751(13) 0.63439(18) 0.0211(4) Uani 1 4 e d . . .
N2 N 0.8806(3) 0.96613(13) 0.90758(18) 0.0224(5) Uani 1 4 e d . . .
C6 C 0.3798(4) 0.92757(15) 0.6005(2) 0.0220(5) Uani 1 4 e d . . .
C2 C 0.6804(4) 0.83008(14) 0.5712(2) 0.0208(5) Uani 1 4 e d . . .
C8 C 0.8034(4) 1.03524(17) 0.9606(2) 0.0302(6) Uani 1 4 e d . . .
H4 H 0.6673 1.0614 0.9342 0.036 Uiso 1 4 e calc R . .
C9 C 1.0798(5) 0.93165(17) 0.9471(3) 0.0303(6) Uani 1 4 e d . . .
H5 H 1.1398 0.8843 0.9110 0.036 Uiso 1 4 e calc R . .
C5 C 0.2809(4) 0.91190(16) 0.4968(2) 0.0271(6) Uani 1 4 e d . . .
H3 H 0.1452 0.9394 0.4726 0.033 Uiso 1 4 e calc R . .
C3 C 0.5896(4) 0.81178(17) 0.4648(2) 0.0268(6) Uani 1 4 e d . . .
H1 H 0.6615 0.7725 0.4193 0.032 Uiso 1 4 e calc R . .
C4 C 0.3889(4) 0.85339(17) 0.4277(2) 0.0276(6) Uani 1 4 e d . . .
H2 H 0.3256 0.8423 0.3562 0.033 Uiso 1 4 e calc R . .
C1 C 0.8968(4) 0.79426(16) 0.6326(2) 0.0233(5) Uani 1 4 e d . . .
C7 C 0.3031(4) 0.98992(15) 0.6899(2) 0.0247(6) Uani 1 4 e d . . .
H9 H 0.0972 0.1334 0.7772 0.063(12) Uiso 1 4 e d . . .
H8 H 0.2149 0.1982 0.8060 0.057(11) Uiso 1 4 e d . . .
H6 H 0.4931 0.7687 0.8223 0.056(11) Uiso 1 4 e d . . .
H7 H 0.5251 0.7884 0.9205 0.073(15) Uiso 1 4 e d . . .

loop_
_atom_site_aniso_label
_atom_site_aniso_U_11
_atom_site_aniso_U_22
_atom_site_aniso_U_33
_atom_site_aniso_U_23
_atom_site_aniso_U_13
_atom_site_aniso_U_12
Cu1 0.02251(18) 0.02723(19) 0.0174(2) -0.00481(12) -0.00630(13) 0.00401(12)
O3 0.0313(9) 0.0320(10) 0.0237(12) -0.0065(8) -0.0109(8) 0.0076(8)
O1 0.0240(9) 0.0367(10) 0.0209(11) -0.0060(8) -0.0057(8) 0.0058(7)
O2 0.0359(10) 0.0400(11) 0.0268(12) -0.0061(8) -0.0009(9) 0.0138(9)
O4 0.0328(10) 0.0394(11) 0.0391(14) -0.0078(9) -0.0117(9) 0.0153(8)
O5 0.0429(12) 0.0336(10) 0.0293(12) 0.0072(9) 0.0046(10) -0.0054(8)
O6 0.0386(12) 0.0363(11) 0.0459(15) -0.0058(9) -0.0071(10) 0.0055(9)
N1 0.0202(10) 0.0225(10) 0.0202(12) 0.0013(8) -0.0020(9) -0.0009(8)
N2 0.0212(10) 0.0274(11) 0.0182(12) -0.0036(8) -0.0029(9) 0.0004(8)
C6 0.0236(12) 0.0231(12) 0.0187(15) 0.0039(9) -0.0034(10) -0.0004(9)
C2 0.0224(11) 0.0231(12) 0.0170(14) -0.0002(9) 0.0007(10) -0.0040(9)
C8 0.0241(13) 0.0347(15) 0.0306(18) -0.0096(11) -0.0108(12) 0.0084(11)
C9 0.0284(14) 0.0309(14) 0.0310(17) -0.0105(11) -0.0061(12) 0.0088(10)
C5 0.0234(12) 0.0317(13) 0.0255(17) 0.0034(11) -0.0060(11) -0.0024(10)
C3 0.0273(13) 0.0314(13) 0.0217(15) -0.0049(10) 0.0022(11) -0.0018(10)
C4 0.0291(13) 0.0377(14) 0.0153(14) -0.0008(11) -0.0063(11) -0.0091(11)
C1 0.0224(12) 0.0266(13) 0.0207(15) -0.0011(10) 0.0004(10) 0.0001(10)
C7 0.0267(13) 0.0224(12) 0.0244(16) 0.0012(10) -0.0033(11) 0.0013(10)

loop_
_geom_bond_atom_site_label_1
_geom_bond_atom_site_label_2
_geom_bond_distance
_geom_bond_site_symmetry_2
_geom_bond_publ_flag
Cu1 N1 1.894(2) . ?
Cu1 N2 1.970(2) . ?
Cu1 O3 2.0137(18) . ?
Cu1 O1 2.0339(17) . ?
Cu1 O5 2.2150(19) . ?
O3 C7 1.276(3) . ?
O1 C1 1.274(3) . ?
O2 C1 1.239(3) . ?
O4 C7 1.238(3) . ?
N1 C2 1.335(3) . ?
N1 C6 1.341(3) . ?
N2 C8 1.336(3) . ?
N2 C9 1.340(3) . ?
C6 C5 1.364(4) . ?
C6 C7 1.525(4) . ?
C2 C3 1.383(4) . ?
C2 C1 1.530(4) . ?
C8 C9 1.368(4) 3_777 ?
C9 C8 1.368(4) 3_777 ?
C5 C4 1.398(4) . ?
C3 C4 1.387(4) . ?
